data_7220223
loop_
_publ_author_name
'Pilkington, Melanie'
'Wang, Qiang'
'Zecchini, Matteo'
'Wallis, John D.'
'Wu, Yiliang'
'Rawson, Jeremy Michael'

_publ_section_title
;
 A family of unsymmetrical hydroxyl-substituted BEDT-TTF donors:
 syntheses, structures and preliminary thin film studies
;
_journal_name_full 'RSC Adv.'
_journal_paper_doi 10.1039/C5RA04568A
_journal_year 2015
_chemical_formula_moiety "'2(C11 H10 O S8), 2(I1.52),I2, 1.556(I)'"
_chemical_formula_sum 'C22 H20 I6.6 O2 S16'
_chemical_formula_weight 1666.37
_chemical_name_systematic
;
 ?
;
_space_group_crystal_system triclinic
_space_group_IT_number 2
_space_group_name_Hall '-P 1'
_space_group_name_H-M_alt 'P -1'
_symmetry_space_group_name_Hall '-P 1'
_symmetry_space_group_name_H-M 'P -1'
_atom_sites_solution_hydrogens geom
_audit_creation_method SHELXL-2014
_audit_update_record
;
2015-03-03 deposited with the CCDC.
2015-04-13 downloaded from the CCDC.
;
_cell_angle_alpha 87.891(2)
_cell_angle_beta 86.545(2)
_cell_angle_gamma 76.982(2)
_cell_formula_units_Z 1
_cell_length_a 7.9246(4)
_cell_length_b 8.6449(4)
_cell_length_c 16.2901(8)
_cell_measurement_reflns_used 8829
_cell_measurement_temperature 150(2)
_cell_measurement_theta_max 27.99
_cell_measurement_theta_min 2.42
_cell_volume 1085.02(9)
_computing_cell_refinement 'Bruker SMART'
_computing_data_collection 'Bruker SMART'
_computing_data_reduction 'Bruker SAINT'
_computing_molecular_graphics 'Bruker SHELXTL'
_computing_publication_material 'Bruker SHELXTL'
_computing_structure_refinement 'SHELXL-2014 (Sheldrick, 2014)'
_computing_structure_solution 'Bruker SHELXTL'
_diffrn_ambient_temperature 150(2)
_diffrn_measured_fraction_theta_full 0.966
_diffrn_measured_fraction_theta_max 0.993
_diffrn_measurement_device_type 'CCD area detector'
_diffrn_measurement_method 'phi and omega scans'
_diffrn_radiation_type MoK\a
_diffrn_radiation_wavelength 0.71073
_diffrn_reflns_av_R_equivalents 0.1014
_diffrn_reflns_av_unetI/netI 0.0338
_diffrn_reflns_Laue_measured_fraction_full 0.966
_diffrn_reflns_Laue_measured_fraction_max 0.993
_diffrn_reflns_limit_h_max 9
_diffrn_reflns_limit_h_min -9
_diffrn_reflns_limit_k_max 10
_diffrn_reflns_limit_k_min -10
_diffrn_reflns_limit_l_max 19
_diffrn_reflns_limit_l_min -19
_diffrn_reflns_number 42831
_diffrn_reflns_point_group_measured_fraction_full 0.966
_diffrn_reflns_point_group_measured_fraction_max 0.993
_diffrn_reflns_theta_full 25.242
_diffrn_reflns_theta_max 24.999
_diffrn_reflns_theta_min 2.419
_diffrn_source 'sealed tube'
_exptl_absorpt_coefficient_mu 5.51
_exptl_absorpt_correction_T_max 0.925
_exptl_absorpt_correction_T_min 0.345
_exptl_absorpt_correction_type multi-scan
_exptl_absorpt_process_details 'Bruker SADABS'
_exptl_crystal_colour black
_exptl_crystal_density_diffrn 2.550
_exptl_crystal_description plate
_exptl_crystal_F_000 530
_exptl_crystal_size_max 0.3
_exptl_crystal_size_mid 0.1
_exptl_crystal_size_min 0.01
_refine_diff_density_max 3.861
_refine_diff_density_min -2.560
_refine_diff_density_rms 0.230
_refine_ls_extinction_method none
_refine_ls_goodness_of_fit_ref 1.050
_refine_ls_hydrogen_treatment constr
_refine_ls_matrix_type full
_refine_ls_number_parameters 232
_refine_ls_number_reflns 3808
_refine_ls_number_restraints 1
_refine_ls_restrained_S_all 1.050
_refine_ls_R_factor_all 0.0806
_refine_ls_R_factor_gt 0.0696
_refine_ls_shift/su_max 0.002
_refine_ls_shift/su_mean 0.000
_refine_ls_structure_factor_coef Fsqd
_refine_ls_weighting_details 'w=1/[\s^2^(Fo^2^)+(0.0775P)^2^+21.0514P] where P=(Fo^2^+2Fc^2^)/3'
_refine_ls_weighting_scheme calc
_refine_ls_wR_factor_gt 0.1787
_refine_ls_wR_factor_ref 0.1872
_reflns_Friedel_coverage 0.000
_reflns_number_gt 3214
_reflns_number_total 3808
_reflns_threshold_expression 'I > 2\s(I)'
_cod_data_source_file c5ra04568a2.cif
_cod_data_source_block p1J
_cod_original_formula_sum 'C22 H20 I6.60 O2 S16'
_cod_database_code 7220223
_shelx_space_group_comment
;
The symmetry employed for this shelxl refinement is uniquely defined
by the following loop, which should always be used as a source of
symmetry information in preference to the above space-group names.
They are only intended as comments.
;
_shelxl_version_number 2014-3

loop_
_space_group_symop_operation_xyz
'x, y, z'
'-x, -y, -z'

loop_
_atom_site_label
_atom_site_type_symbol
_atom_site_fract_x
_atom_site_fract_y
_atom_site_fract_z
_atom_site_U_iso_or_equiv
_atom_site_adp_type
_atom_site_occupancy
_atom_site_site_symmetry_order
_atom_site_calc_flag
_atom_site_refinement_flags_posn
_atom_site_refinement_flags_adp
_atom_site_refinement_flags_occupancy
_atom_site_disorder_assembly
_atom_site_disorder_group
S11 S 0.4459(4) 0.0329(5) 0.16871(19) 0.0591(9) Uani 1 1 d . . . . .
S12 S 0.8068(3) -0.2513(3) 0.21162(15) 0.0303(5) Uani 1 1 d . . . . .
S13 S 0.4681(3) 0.1462(3) 0.33597(16) 0.0335(6) Uani 1 1 d . . . . .
S14 S 0.7773(3) -0.0924(3) 0.37367(14) 0.0258(5) Uani 1 1 d . . . . .
S15 S 0.4649(3) 0.3007(3) 0.51273(15) 0.0276(5) Uani 1 1 d . . . . .
S16 S 0.7763(3) 0.0642(3) 0.55167(16) 0.0290(5) Uani 1 1 d . . . . .
S17 S 0.4298(3) 0.4717(3) 0.66624(16) 0.0305(5) Uani 1 1 d . . . . .
S18 S 0.8133(4) 0.1942(4) 0.71200(19) 0.0481(8) Uani 1 1 d . . . . .
O1 O 0.826(2) -0.0192(19) -0.0067(8) 0.106(5) Uani 1 1 d . . . . .
H1 H 0.7663 0.0626 -0.0256 0.159 Uiso 1 1 calc R U . . .
C11 C 0.8805(14) -0.1368(14) 0.1269(7) 0.041(2) Uani 1 1 d . . . . .
H11A H 0.9226 -0.0511 0.1496 0.049 Uiso 1 1 calc R U . . .
H11B H 0.9781 -0.2048 0.0978 0.049 Uiso 1 1 calc R U . . .
C12 C 0.7454(17) -0.0648(17) 0.0646(7) 0.054(3) Uani 1 1 d . . . . .
H12 H 0.6843 -0.1465 0.0510 0.065 Uiso 1 1 calc R U . . .
C13 C 0.6132(19) 0.0766(18) 0.0970(8) 0.063(4) Uani 1 1 d . . . . .
H13A H 0.5578 0.1364 0.0506 0.076 Uiso 1 1 calc R U . . .
H13B H 0.6740 0.1447 0.1238 0.076 Uiso 1 1 calc R U . . .
C14 C 0.5523(13) 0.0093(12) 0.2607(7) 0.036(2) Uani 1 1 d . . . . .
C15 C 0.6982(12) -0.1017(11) 0.2774(6) 0.0266(19) Uani 1 1 d . . . . .
C16 C 0.6216(11) 0.0685(10) 0.4057(6) 0.0256(19) Uani 1 1 d . . . . .
C17 C 0.6200(11) 0.1360(10) 0.4818(6) 0.027(2) Uani 1 1 d . . . . .
C18 C 0.5507(11) 0.3178(10) 0.6071(6) 0.0246(18) Uani 1 1 d . . . . .
C19 C 0.6968(11) 0.2082(11) 0.6244(6) 0.027(2) Uani 1 1 d . . . . .
C20 C 0.7408(18) 0.4065(18) 0.7436(10) 0.065(4) Uani 1 1 d . . . . .
H20A H 0.7924 0.4195 0.7947 0.077 Uiso 1 1 calc R U . . .
H20B H 0.7820 0.4744 0.7020 0.077 Uiso 1 1 calc R U . . .
C21 C 0.5572(18) 0.4553(15) 0.7545(8) 0.055(4) Uani 1 1 d . . . . .
H21A H 0.5305 0.5579 0.7803 0.066 Uiso 1 1 calc R U . . .
H21B H 0.5183 0.3810 0.7933 0.066 Uiso 1 1 calc R U . . .
I1 I 0.01330(9) 0.58545(8) 0.57116(6) 0.0538(3) Uani 1 1 d . . . . .
I2 I 0.95248(12) 0.24151(10) 0.25610(8) 0.0785(4) Uani 1 1 d . . . . .
I3A I 0.0006(9) 0.4162(4) 0.0806(3) 0.0700(8) Uani 0.324(2) 1 d . . P A 1
I3B I 0.1365(7) 0.3947(5) 0.1037(4) 0.0700(8) Uani 0.252(3) 1 d . . P B 2
I3C I -0.0857(8) 0.4180(6) 0.0818(4) 0.0700(8) Uani 0.268(3) 1 d . . P C 3
I3D I 0.1149(16) 0.4098(9) 0.0698(6) 0.0700(8) Uani 0.155(3) 1 d . . P B 4
I4 I 0.3717(7) 0.5129(4) -0.0059(2) 0.0884(13) Uani 0.2987 1 d . . P . .

loop_
_atom_site_aniso_label
_atom_site_aniso_U_11
_atom_site_aniso_U_22
_atom_site_aniso_U_33
_atom_site_aniso_U_23
_atom_site_aniso_U_13
_atom_site_aniso_U_12
S11 0.0355(16) 0.088(3) 0.0419(17) 0.0010(16) -0.0152(13) 0.0139(15)
S12 0.0263(12) 0.0313(13) 0.0327(13) -0.0022(10) -0.0038(9) -0.0047(9)
S13 0.0289(13) 0.0264(12) 0.0414(14) 0.0062(10) -0.0049(10) 0.0014(9)
S14 0.0179(11) 0.0247(11) 0.0341(13) -0.0001(9) -0.0025(9) -0.0030(8)
S15 0.0233(11) 0.0176(11) 0.0392(13) 0.0034(9) -0.0031(9) 0.0008(8)
S16 0.0166(11) 0.0243(12) 0.0448(14) -0.0083(10) -0.0044(9) 0.0000(8)
S17 0.0253(12) 0.0199(11) 0.0413(14) 0.0014(9) 0.0029(10) 0.0039(9)
S18 0.0251(13) 0.0541(18) 0.0573(18) -0.0249(14) -0.0161(12) 0.0154(12)
O1 0.132(12) 0.117(12) 0.062(7) 0.029(7) -0.001(7) -0.019(9)
C11 0.032(6) 0.048(7) 0.038(6) 0.003(5) 0.000(4) -0.003(5)
C12 0.057(8) 0.066(8) 0.027(6) 0.011(5) 0.000(5) 0.010(6)
C13 0.064(9) 0.072(9) 0.039(7) 0.008(6) -0.010(6) 0.015(7)
C14 0.029(5) 0.035(6) 0.041(6) 0.001(4) -0.007(4) 0.001(4)
C15 0.024(5) 0.025(5) 0.031(5) 0.006(4) -0.005(4) -0.006(4)
C16 0.021(4) 0.017(4) 0.040(5) 0.004(4) -0.001(4) -0.007(3)
C17 0.019(4) 0.020(4) 0.041(6) 0.002(4) -0.001(4) -0.005(3)
C18 0.020(4) 0.021(4) 0.033(5) 0.000(4) -0.001(4) -0.005(3)
C19 0.016(4) 0.021(4) 0.043(6) -0.006(4) -0.002(4) -0.003(3)
C20 0.052(8) 0.068(9) 0.072(9) -0.016(7) -0.006(7) -0.007(7)
C21 0.063(8) 0.041(7) 0.049(7) -0.019(5) -0.020(6) 0.022(6)
I1 0.0285(4) 0.0313(4) 0.0999(7) -0.0017(4) -0.0194(4) 0.0010(3)
I2 0.0499(6) 0.0355(5) 0.1468(11) -0.0219(5) 0.0457(6) -0.0126(4)
I3A 0.082(2) 0.0572(9) 0.0678(13) -0.0245(9) -0.019(2) -0.0020(16)
I3B 0.082(2) 0.0572(9) 0.0678(13) -0.0245(9) -0.019(2) -0.0020(16)
I3C 0.082(2) 0.0572(9) 0.0678(13) -0.0245(9) -0.019(2) -0.0020(16)
I3D 0.082(2) 0.0572(9) 0.0678(13) -0.0245(9) -0.019(2) -0.0020(16)
I4 0.141(4) 0.060(2) 0.068(2) -0.0032(16) 0.040(2) -0.042(2)

loop_
_atom_type_symbol
_atom_type_description
_atom_type_scat_dispersion_real
_atom_type_scat_dispersion_imag
_atom_type_scat_source
C C 0.0033 0.0016 'International Tables Vol C Tables 4.2.6.8 and 6.1.1.4'
H H 0.0000 0.0000 'International Tables Vol C Tables 4.2.6.8 and 6.1.1.4'
I I -0.4742 1.8119 'International Tables Vol C Tables 4.2.6.8 and 6.1.1.4'
O O 0.0106 0.0060 'International Tables Vol C Tables 4.2.6.8 and 6.1.1.4'
S S 0.1246 0.1234 'International Tables Vol C Tables 4.2.6.8 and 6.1.1.4'

loop_
_geom_angle_atom_site_label_1
_geom_angle_atom_site_label_2
_geom_angle_atom_site_label_3
_geom_angle
_geom_angle_site_symmetry_1
_geom_angle_site_symmetry_3
C14 S11 C13 101.1(6) . .
C15 S12 C11 101.7(5) . .
C16 S13 C14 95.3(5) . .
C16 S14 C15 96.1(5) . .
C17 S15 C18 96.1(4) . .
C17 S16 C19 95.8(4) . .
C18 S17 C21 101.2(5) . .
C19 S18 C20 98.0(6) . .
C12 O1 H1 109.5 . .
C12 C11 S12 116.0(8) . .
C12 C11 H11A 108.3 . .
S12 C11 H11A 108.3 . .
C12 C11 H11B 108.3 . .
S12 C11 H11B 108.3 . .
H11A C11 H11B 107.4 . .
O1 C12 C13 108.8(12) . .
O1 C12 C11 110.1(12) . .
C13 C12 C11 112.9(10) . .
O1 C12 H12 108.3 . .
C13 C12 H12 108.3 . .
C11 C12 H12 108.3 . .
C12 C13 S11 116.0(11) . .
C12 C13 H13A 108.3 . .
S11 C13 H13A 108.3 . .
C12 C13 H13B 108.3 . .
S11 C13 H13B 108.3 . .
H13A C13 H13B 107.4 . .
C15 C14 S13 117.2(8) . .
C15 C14 S11 126.3(8) . .
S13 C14 S11 116.4(6) . .
C14 C15 S14 115.7(8) . .
C14 C15 S12 125.7(8) . .
S14 C15 S12 118.6(5) . .
C17 C16 S14 122.9(7) . .
C17 C16 S13 121.4(7) . .
S14 C16 S13 115.7(6) . .
C16 C17 S15 122.6(7) . .
C16 C17 S16 122.4(7) . .
S15 C17 S16 115.0(6) . .
C19 C18 S17 129.9(8) . .
C19 C18 S15 116.1(7) . .
S17 C18 S15 113.9(5) . .
C18 C19 S18 127.2(7) . .
C18 C19 S16 117.0(7) . .
S18 C19 S16 115.8(5) . .
C21 C20 S18 112.3(11) . .
C21 C20 H20A 109.1 . .
S18 C20 H20A 109.1 . .
C21 C20 H20B 109.1 . .
S18 C20 H20B 109.1 . .
H20A C20 H20B 107.9 . .
C20 C21 S17 118.8(10) . .
C20 C21 H21A 107.6 . .
S17 C21 H21A 107.6 . .
C20 C21 H21B 107.6 . .
S17 C21 H21B 107.6 . .
H21A C21 H21B 107.1 . .
I4 I3D I3D 86.2(5) . 2_565
I4 I4 I3C 155.8(3) 2_665 2_565
I4 I4 I3D 137.4(4) 2_665 .
I4 I4 I3B 126.8(3) 2_665 .

loop_
_geom_bond_atom_site_label_1
_geom_bond_atom_site_label_2
_geom_bond_distance
_geom_bond_site_symmetry_2
S11 C14 1.747(10) .
S11 C13 1.809(16) .
S12 C15 1.746(10) .
S12 C11 1.813(11) .
S13 C16 1.721(9) .
S13 C14 1.732(11) .
S14 C16 1.713(9) .
S14 C15 1.735(9) .
S15 C17 1.727(9) .
S15 C18 1.742(9) .
S16 C17 1.728(9) .
S16 C19 1.737(9) .
S17 C18 1.739(9) .
S17 C21 1.790(12) .
S18 C19 1.731(10) .
S18 C20 1.877(15) .
O1 C12 1.380(17) .
O1 H1 0.8200 .
C11 C12 1.533(15) .
C11 H11A 0.9700 .
C11 H11B 0.9700 .
C12 C13 1.508(18) .
C12 H12 0.9800 .
C13 H13A 0.9700 .
C13 H13B 0.9700 .
C14 C15 1.361(13) .
C16 C17 1.387(14) .
C18 C19 1.359(13) .
C20 C21 1.423(19) .
C20 H20A 0.9700 .
C20 H20B 0.9700 .
C21 H21A 0.9700 .
C21 H21B 0.9700 .
I1 I1 2.8377(18) 2_566
I3A I3A 2.951(10) 2_565
I3B I4 2.833(7) .
I3C I4 2.587(8) 2_565
I3D I4 2.625(13) .
I3D I3D 3.14(2) 2_565
I4 I4 2.016(10) 2_665
I4 I3C 2.587(8) 2_565
